data_4032654
loop_
_publ_author_name
'Yan, Qiao'
'Bolte, Benoit'
'Bai, Yuhua'
'Banwell, Martin G.'
'Willis, Anthony C.'
'Carr, Paul D.'

_publ_section_title
;
 Studies on the Photochemical Rearrangements of Enantiomerically Pure,
 Polysubstituted, and Variously Annulated Bicyclo[2.2.2]octenones.
;
_journal_issue 15
_journal_name_full 'The Journal of organic chemistry'
_journal_page_first 8008
_journal_page_last 8022
_journal_paper_doi 10.1021/acs.joc.7b01243
_journal_volume 82
_journal_year 2017
_chemical_absolute_configuration ad
_chemical_compound_source local
_chemical_formula_moiety 'C22 H36 O4 Si'
_chemical_formula_sum 'C22 H36 O4 Si'
_chemical_formula_weight 392.61
_space_group_IT_number 19
_symmetry_cell_setting orthorhombic
_symmetry_space_group_name_Hall 'P 2ac 2ab'
_symmetry_space_group_name_H-M 'P 21 21 21'
_atom_sites_solution_hydrogens difmap
_atom_sites_solution_primary direct
_audit_creation_date 16-03-04
_audit_creation_method CRYSTALS_ver_14.40
_audit_update_record
;
2016-03-04 - Report on C22 H36 O4 Si 
             by Anthony C. Willis
             for   Benoit Bolte and Martin Banwell

2016-03-04 - details of refinement in _refine_special_details below

2016-03-04 - passes checkcif tests with minor warnings  
;
_cell_angle_alpha 90
_cell_angle_beta 90
_cell_angle_gamma 90
_cell_formula_units_Z 4
_cell_length_a 25.6494(7)
_cell_length_b 14.1949(4)
_cell_length_c 6.2343(2)
_cell_measurement_reflns_used 13775
_cell_measurement_temperature 150
_cell_measurement_theta_max 28
_cell_measurement_theta_min 3
_cell_volume 2269.85(12)
_computing_cell_refinement 'CrysAlisPro (Agilent Technologies, 2015)'
_computing_data_collection
;
CrysAlisPro, Agilent Technologies,
Version 1.171.37.35h (release 09-02-2015 CrysAlis171 .NET)
(compiled Feb 9 2015,16:26:32)
;
_computing_data_reduction 'CrysAlisPro (Agilent Technologies, 2015)'
_computing_molecular_graphics 'PLATON (Spek, 2008)'
_computing_publication_material 'CRYSTALS (Betteridge et al., 2003)'
_computing_structure_refinement 'CRYSTALS (Betteridge et al., 2003)'
_computing_structure_solution 'SIR92 (Altomare et al., 1994)'
_diffrn_ambient_temperature 150
_diffrn_measured_fraction_theta_full 0.997
_diffrn_measured_fraction_theta_max 0.967
_diffrn_measurement_device Area
_diffrn_measurement_device_type 'SuperNova, Dual, Cu at zero, EosS2'
_diffrn_measurement_method \w
_diffrn_radiation_monochromator mirror
_diffrn_radiation_source 'Supermova (Mo) X-ray Source'
_diffrn_radiation_type 'Mo K\a'
_diffrn_radiation_wavelength 0.71073
_diffrn_reflns_av_R_equivalents 0.045
_diffrn_reflns_limit_h_max 35
_diffrn_reflns_limit_h_min -35
_diffrn_reflns_limit_k_max 19
_diffrn_reflns_limit_k_min -19
_diffrn_reflns_limit_l_max 8
_diffrn_reflns_limit_l_min -8
_diffrn_reflns_number 49644
_diffrn_reflns_theta_full 28.518
_diffrn_reflns_theta_max 29.386
_diffrn_reflns_theta_min 2.140
_diffrn_standards_number 0
_exptl_absorpt_coefficient_mu 0.126
_exptl_absorpt_correction_T_max 0.99
_exptl_absorpt_correction_T_min 0.79
_exptl_absorpt_correction_type multi-scan
_exptl_absorpt_process_details
;
CrysAlisPro, Agilent Technologies,
Version 1.171.37.35h (release 09-02-2015 CrysAlis171 .NET)
(compiled Feb 9 2015,16:26:32)
Empirical absorption correction using spherical harmonics,
 implemented in SCALE3 ABSPACK scaling algorithm.
;
_exptl_crystal_colour colourless
_exptl_crystal_density_diffrn 1.149
_exptl_crystal_density_method 'not measured'
_exptl_crystal_description block
_exptl_crystal_F_000 856
_exptl_crystal_size_max 0.271
_exptl_crystal_size_mid 0.101
_exptl_crystal_size_min 0.042
_refine_diff_density_max 0.31
_refine_diff_density_min -0.27
_refine_ls_abs_structure_details 'Flack (1983), 2455 Friedel-pairs'
_refine_ls_abs_structure_Flack -0.01(11)
_refine_ls_extinction_method None
_refine_ls_goodness_of_fit_ref 1.0390
_refine_ls_hydrogen_treatment constr
_refine_ls_matrix_type full
_refine_ls_number_parameters 245
_refine_ls_number_reflns 5914
_refine_ls_number_restraints 0
_refine_ls_R_factor_all 0.0506
_refine_ls_R_factor_gt 0.0448
_refine_ls_shift/su_max 0.0010463
_refine_ls_shift/su_mean 0.0000840
_refine_ls_structure_factor_coef Fsqd
_refine_ls_weighting_details
;
 Method= Modified Sheldrick 
 w=1/[\s^2^(F^2^) + ( 0.05P)^2^ + 0.85P] 
 ,where P=(max(Fo^2^,0) + 2Fc^2^)/3 
;
_refine_ls_weighting_scheme calc
_refine_ls_wR_factor_all 0.1019
_refine_ls_wR_factor_gt 0.0997
_refine_ls_wR_factor_ref 0.1019
_reflns_limit_h_max 35
_reflns_limit_h_min -34
_reflns_limit_k_max 19
_reflns_limit_k_min 0
_reflns_limit_l_max 8
_reflns_limit_l_min 0
_reflns_number_gt 5443
_reflns_number_total 5914
_reflns_threshold_expression I>2.0\s(I)
_oxford_diffrn_Wilson_B_factor 1.67
_oxford_diffrn_Wilson_scale 0.06
_oxford_refine_ls_r_factor_ref 0.0506
_oxford_refine_ls_scale 4.31(5)
_oxford_reflns_number_all 5914
_oxford_reflns_threshold_expression_ref I>-10.0\s(I)
_oxford_structure_analysis_title 'Z:\ban1613bSNM\Tony_ban1613bSNM_ At 14:15 on'
_cod_data_source_file jo7b01243_si_003.cif
_cod_data_source_block ban1613bSNM_compound_47
_cod_depositor_comments 'Adding full bibliography for 4032648--4032665.cif.'
_cod_original_cell_volume 2269.85(11)
_cod_original_sg_symbol_H-M 'P 21 21 21 '
_cod_database_code 4032654

loop_
_symmetry_equiv_pos_as_xyz
x,y,z
x+1/2,-y+1/2,-z
-x,y+1/2,-z+1/2
-x+1/2,-y,z+1/2

loop_
_atom_site_label
_atom_site_type_symbol
_atom_site_fract_x
_atom_site_fract_y
_atom_site_fract_z
_atom_site_U_iso_or_equiv
_atom_site_occupancy
_atom_site_adp_type
_atom_site_refinement_flags_posn
Si1 Si 0.819737(18) 0.23643(4) 0.78945(8) 0.0230 1.0000 Uani .
O1 O 0.56220(4) 0.28262(8) 0.50283(19) 0.0216 1.0000 Uani .
O2 O 0.76359(4) 0.24959(9) 0.66007(19) 0.0228 1.0000 Uani .
O3 O 0.77438(5) 0.44650(10) 0.6031(2) 0.0329 1.0000 Uani .
O4 O 0.50579(8) 0.17595(13) 0.6324(3) 0.0553 1.0000 Uani .
C1 C 0.54516(7) 0.42062(12) 0.7292(3) 0.0227 1.0000 Uani .
C2 C 0.57049(6) 0.32228(11) 0.7156(3) 0.0193 1.0000 Uani .
C3 C 0.62925(6) 0.34067(11) 0.7527(2) 0.0163 1.0000 Uani .
C4 C 0.63886(6) 0.44535(11) 0.6886(3) 0.0189 1.0000 Uani .
C5 C 0.58553(7) 0.48223(12) 0.6125(3) 0.0229 1.0000 Uani .
C6 C 0.67236(6) 0.38086(12) 0.3382(3) 0.0211 1.0000 Uani .
C7 C 0.66637(6) 0.29219(12) 0.4001(3) 0.0192 1.0000 Uani .
C8 C 0.66893(6) 0.27478(11) 0.6406(3) 0.0180 1.0000 Uani .
C9 C 0.72307(6) 0.31271(12) 0.7153(3) 0.0203 1.0000 Uani .
C10 C 0.73188(7) 0.41025(12) 0.6138(3) 0.0224 1.0000 Uani .
C11 C 0.68255(7) 0.45038(11) 0.5181(3) 0.0207 1.0000 Uani .
C12 C 0.66138(7) 0.17230(11) 0.7059(3) 0.0255 1.0000 Uani .
C13 C 0.54125(8) 0.44804(15) 0.9665(3) 0.0303 1.0000 Uani .
C14 C 0.49135(7) 0.42597(15) 0.6263(4) 0.0329 1.0000 Uani .
C15 C 0.52918(7) 0.20957(13) 0.4852(3) 0.0282 1.0000 Uani .
C16 C 0.52589(8) 0.17708(15) 0.2561(3) 0.0356 1.0000 Uani .
C17 C 0.81121(9) 0.26767(16) 1.0770(3) 0.0377 1.0000 Uani .
C18 C 0.87243(8) 0.31002(17) 0.6700(4) 0.0423 1.0000 Uani .
C19 C 0.83610(7) 0.10735(14) 0.7577(3) 0.0285 1.0000 Uani .
C20 C 0.79395(9) 0.04609(15) 0.8627(4) 0.0389 1.0000 Uani .
C21 C 0.83997(9) 0.08242(17) 0.5190(4) 0.0407 1.0000 Uani .
C22 C 0.88865(9) 0.08566(19) 0.8656(4) 0.0472 1.0000 Uani .
H21 H 0.5573 0.2782 0.8263 0.0200 1.0000 Uiso R
H31 H 0.6355 0.3328 0.9062 0.0192 1.0000 Uiso R
H41 H 0.6498 0.4796 0.8145 0.0216 1.0000 Uiso R
H51 H 0.5810 0.5480 0.6425 0.0268 1.0000 Uiso R
H52 H 0.5828 0.4713 0.4573 0.0260 1.0000 Uiso R
H61 H 0.6715 0.4006 0.1976 0.0238 1.0000 Uiso R
H71 H 0.6607 0.2419 0.3063 0.0236 1.0000 Uiso R
H91 H 0.7218 0.3224 0.8700 0.0232 1.0000 Uiso R
H111 H 0.6874 0.5153 0.4641 0.0240 1.0000 Uiso R
H121 H 0.6862 0.1314 0.6371 0.0364 1.0000 Uiso R
H122 H 0.6660 0.1658 0.8573 0.0384 1.0000 Uiso R
H123 H 0.6270 0.1492 0.6732 0.0373 1.0000 Uiso R
H131 H 0.5283 0.5112 0.9738 0.0464 1.0000 Uiso R
H132 H 0.5747 0.4438 1.0367 0.0452 1.0000 Uiso R
H133 H 0.5168 0.4073 1.0387 0.0454 1.0000 Uiso R
H141 H 0.4770 0.4875 0.6482 0.0488 1.0000 Uiso R
H142 H 0.4931 0.4136 0.4749 0.0483 1.0000 Uiso R
H143 H 0.4679 0.3812 0.6923 0.0479 1.0000 Uiso R
H161 H 0.5082 0.1195 0.2453 0.0545 1.0000 Uiso R
H162 H 0.5590 0.1724 0.2011 0.0533 1.0000 Uiso R
H163 H 0.5082 0.2238 0.1726 0.0537 1.0000 Uiso R
H171 H 0.8441 0.2545 1.1469 0.0567 1.0000 Uiso R
H172 H 0.8027 0.3327 1.0904 0.0561 1.0000 Uiso R
H173 H 0.7837 0.2318 1.1390 0.0566 1.0000 Uiso R
H181 H 0.9060 0.2964 0.7337 0.0666 1.0000 Uiso R
H182 H 0.8641 0.3768 0.6955 0.0646 1.0000 Uiso R
H183 H 0.8763 0.2993 0.5198 0.0657 1.0000 Uiso R
H201 H 0.7916 0.0580 1.0141 0.0567 1.0000 Uiso R
H202 H 0.8024 -0.0184 0.8427 0.0579 1.0000 Uiso R
H203 H 0.7601 0.0572 0.7971 0.0570 1.0000 Uiso R
H211 H 0.8667 0.1184 0.4540 0.0601 1.0000 Uiso R
H212 H 0.8478 0.0175 0.5024 0.0612 1.0000 Uiso R
H213 H 0.8077 0.0935 0.4453 0.0610 1.0000 Uiso R
H221 H 0.9159 0.1231 0.7986 0.0700 1.0000 Uiso R
H222 H 0.8874 0.1012 1.0141 0.0697 1.0000 Uiso R
H223 H 0.8966 0.0199 0.8550 0.0695 1.0000 Uiso R

loop_
_atom_site_aniso_label
_atom_site_aniso_U_11
_atom_site_aniso_U_22
_atom_site_aniso_U_33
_atom_site_aniso_U_23
_atom_site_aniso_U_13
_atom_site_aniso_U_12
Si1 0.0171(2) 0.0306(2) 0.0214(2) 0.00029(19) -0.00238(18) 0.00096(18)
O1 0.0199(6) 0.0247(6) 0.0200(6) -0.0001(5) 0.0003(5) -0.0046(5)
O2 0.0176(5) 0.0280(6) 0.0229(6) -0.0034(5) -0.0022(4) 0.0038(5)
O3 0.0239(6) 0.0340(7) 0.0410(8) -0.0084(6) -0.0014(6) -0.0109(6)
O4 0.0713(12) 0.0585(11) 0.0362(8) -0.0015(8) 0.0082(8) -0.0434(9)
C1 0.0217(8) 0.0252(8) 0.0212(8) 0.0000(7) 0.0010(7) 0.0048(6)
C2 0.0192(7) 0.0223(8) 0.0165(7) 0.0013(6) 0.0018(6) 0.0001(6)
C3 0.0192(7) 0.0177(7) 0.0120(7) -0.0004(6) -0.0003(6) 0.0003(6)
C4 0.0231(8) 0.0166(7) 0.0169(8) -0.0036(6) -0.0013(6) 0.0000(6)
C5 0.0250(9) 0.0191(8) 0.0245(9) 0.0017(7) -0.0014(7) 0.0045(7)
C6 0.0177(8) 0.0303(9) 0.0152(8) -0.0007(6) 0.0010(6) -0.0036(6)
C7 0.0155(7) 0.0249(8) 0.0173(7) -0.0074(6) 0.0011(6) -0.0018(6)
C8 0.0176(7) 0.0170(7) 0.0192(7) -0.0011(6) -0.0008(6) 0.0003(6)
C9 0.0191(7) 0.0239(8) 0.0180(7) -0.0039(7) -0.0015(7) 0.0018(6)
C10 0.0225(8) 0.0245(8) 0.0201(8) -0.0095(7) 0.0004(7) -0.0039(7)
C11 0.0227(8) 0.0182(7) 0.0211(8) 0.0011(6) 0.0004(7) -0.0043(7)
C12 0.0258(8) 0.0176(8) 0.0332(9) 0.0000(7) -0.0002(8) 0.0016(6)
C13 0.0317(10) 0.0353(10) 0.0240(9) -0.0037(8) 0.0062(8) 0.0096(8)
C14 0.0221(9) 0.0411(11) 0.0357(10) -0.0002(9) -0.0018(8) 0.0081(8)
C15 0.0275(9) 0.0258(9) 0.0314(10) 0.0008(8) -0.0002(8) -0.0077(7)
C16 0.0380(11) 0.0356(11) 0.0331(11) -0.0076(9) -0.0027(9) -0.0104(8)
C17 0.0460(12) 0.0427(11) 0.0244(9) -0.0030(8) -0.0063(8) 0.0082(10)
C18 0.0219(9) 0.0522(13) 0.0529(14) 0.0102(12) 0.0005(10) -0.0076(9)
C19 0.0234(8) 0.0366(10) 0.0256(9) 0.0024(8) -0.0024(7) 0.0100(7)
C20 0.0406(11) 0.0307(10) 0.0453(12) 0.0113(9) 0.0004(10) 0.0063(9)
C21 0.0489(13) 0.0406(12) 0.0328(11) -0.0068(10) -0.0018(10) 0.0116(10)
C22 0.0343(11) 0.0611(15) 0.0461(13) -0.0004(12) -0.0095(10) 0.0214(11)

loop_
_atom_type_symbol
_atom_type_scat_dispersion_real
_atom_type_scat_dispersion_imag
_atom_type_scat_Cromer_Mann_a1
_atom_type_scat_Cromer_Mann_b1
_atom_type_scat_Cromer_Mann_a2
_atom_type_scat_Cromer_Mann_b2
_atom_type_scat_Cromer_Mann_a3
_atom_type_scat_Cromer_Mann_b3
_atom_type_scat_Cromer_Mann_a4
_atom_type_scat_Cromer_Mann_b4
_atom_type_scat_Cromer_Mann_c
_atom_type_scat_source
C 0.0033 0.0016 2.3100 20.8439 1.0200 10.2075 1.5886 0.5687 0.8650 51.6512 0.2156 'International Tables Vol C 4.2.6.8 and 6.1.1.4'
H 0.0000 0.0000 0.4930 10.5109 0.3229 26.1257 0.1402 3.1424 0.0408 57.7998 0.0030 'International Tables Vol C 4.2.6.8 and 6.1.1.4'
O 0.0106 0.0060 3.0485 13.2771 2.2868 5.7011 1.5463 0.3239 0.8670 32.9089 0.2508 'International Tables Vol C 4.2.6.8 and 6.1.1.4'
Si 0.0817 0.0704 6.2915 2.4386 3.0353 32.3337 1.9891 0.6785 1.5410 81.6937 1.1407 'International Tables Vol C 4.2.6.8 and 6.1.1.4'

loop_
_geom_angle_atom_site_label_1
_geom_angle_atom_site_label_2
_geom_angle_atom_site_label_3
_geom_angle
_geom_angle_publ_flag
O2 Si1 C17 109.84(8) yes
O2 Si1 C18 111.83(9) yes
C17 Si1 C18 109.68(11) yes
O2 Si1 C19 104.52(7) yes
C17 Si1 C19 110.98(9) yes
C18 Si1 C19 109.91(10) yes
C2 O1 C15 117.70(13) yes
Si1 O2 C9 126.15(10) yes
C2 C1 C5 101.83(13) yes
C2 C1 C13 108.10(14) yes
C5 C1 C13 110.86(15) yes
C2 C1 C14 113.80(15) yes
C5 C1 C14 112.47(15) yes
C13 C1 C14 109.53(15) yes
C1 C2 O1 109.79(13) yes
C1 C2 C3 104.45(13) yes
O1 C2 C3 110.10(13) yes
C1 C2 H21 112.9 no
O1 C2 H21 109.9 no
C3 C2 H21 109.6 no
C2 C3 C4 106.06(13) yes
C2 C3 C8 118.08(13) yes
C4 C3 C8 110.86(13) yes
C2 C3 H31 106.6 no
C4 C3 H31 109.5 no
C8 C3 H31 105.4 no
C3 C4 C5 105.22(13) yes
C3 C4 C11 109.57(13) yes
C5 C4 C11 114.61(14) yes
C3 C4 H41 108.5 no
C5 C4 H41 109.8 no
C11 C4 H41 108.9 no
C4 C5 C1 105.01(13) yes
C4 C5 H51 112.2 no
C1 C5 H51 112.4 no
C4 C5 H52 108.3 no
C1 C5 H52 109.1 no
H51 C5 H52 109.7 no
C7 C6 C11 114.99(15) yes
C7 C6 H61 124.3 no
C11 C6 H61 120.7 no
C6 C7 C8 115.86(14) yes
C6 C7 H71 124.2 no
C8 C7 H71 120.0 no
C3 C8 C7 108.56(13) yes
C3 C8 C9 103.99(12) yes
C7 C8 C9 106.04(13) yes
C3 C8 C12 111.89(13) yes
C7 C8 C12 114.40(14) yes
C9 C8 C12 111.29(14) yes
C8 C9 O2 111.26(13) yes
C8 C9 C10 108.57(13) yes
O2 C9 C10 111.21(14) yes
C8 C9 H91 108.3 no
O2 C9 H91 110.8 no
C10 C9 H91 106.5 no
C9 C10 O3 122.60(17) yes
C9 C10 C11 112.25(14) yes
O3 C10 C11 125.02(17) yes
C4 C11 C6 110.70(13) yes
C4 C11 C10 108.56(14) yes
C6 C11 C10 101.02(13) yes
C4 C11 H111 111.6 no
C6 C11 H111 112.1 no
C10 C11 H111 112.3 no
C8 C12 H121 111.9 no
C8 C12 H122 109.9 no
H121 C12 H122 107.5 no
C8 C12 H123 112.7 no
H121 C12 H123 107.9 no
H122 C12 H123 106.8 no
C1 C13 H131 107.8 no
C1 C13 H132 111.3 no
H131 C13 H132 110.2 no
C1 C13 H133 109.9 no
H131 C13 H133 108.3 no
H132 C13 H133 109.2 no
C1 C14 H141 109.5 no
C1 C14 H142 111.2 no
H141 C14 H142 108.9 no
C1 C14 H143 110.6 no
H141 C14 H143 107.4 no
H142 C14 H143 109.1 no
O1 C15 O4 124.16(18) yes
O1 C15 C16 110.48(16) yes
O4 C15 C16 125.35(17) yes
C15 C16 H161 111.3 no
C15 C16 H162 108.9 no
H161 C16 H162 111.0 no
C15 C16 H163 109.3 no
H161 C16 H163 109.5 no
H162 C16 H163 106.6 no
Si1 C17 H171 106.6 no
Si1 C17 H172 110.0 no
H171 C17 H172 110.3 no
Si1 C17 H173 110.6 no
H171 C17 H173 111.1 no
H172 C17 H173 108.3 no
Si1 C18 H181 111.7 no
Si1 C18 H182 108.5 no
H181 C18 H182 108.6 no
Si1 C18 H183 112.2 no
H181 C18 H183 106.2 no
H182 C18 H183 109.6 no
Si1 C19 C20 110.39(13) yes
Si1 C19 C21 109.85(14) yes
C20 C19 C21 109.21(19) yes
Si1 C19 C22 110.06(15) yes
C20 C19 C22 108.52(17) yes
C21 C19 C22 108.77(17) yes
C19 C20 H201 111.3 no
C19 C20 H202 109.2 no
H201 C20 H202 108.3 no
C19 C20 H203 111.0 no
H201 C20 H203 109.1 no
H202 C20 H203 107.8 no
C19 C21 H211 109.8 no
C19 C21 H212 110.1 no
H211 C21 H212 108.9 no
C19 C21 H213 111.8 no
H211 C21 H213 109.4 no
H212 C21 H213 106.8 no
C19 C22 H221 109.5 no
C19 C22 H222 110.4 no
H221 C22 H222 108.4 no
C19 C22 H223 110.5 no
H221 C22 H223 110.5 no
H222 C22 H223 107.5 no

loop_
_geom_bond_atom_site_label_1
_geom_bond_atom_site_label_2
_geom_bond_distance
_geom_bond_publ_flag
Si1 O2 1.6611(12) yes
Si1 C17 1.860(2) yes
Si1 C18 1.863(2) yes
Si1 C19 1.890(2) yes
O1 C2 1.457(2) yes
O1 C15 1.343(2) yes
O2 C9 1.4147(19) yes
O3 C10 1.207(2) yes
O4 C15 1.196(2) yes
C1 C2 1.542(2) yes
C1 C5 1.538(2) yes
C1 C13 1.533(3) yes
C1 C14 1.524(2) yes
C2 C3 1.547(2) yes
C2 H21 0.991 no
C3 C4 1.558(2) yes
C3 C8 1.549(2) yes
C3 H31 0.976 no
C4 C5 1.540(2) yes
C4 C11 1.546(2) yes
C4 H41 0.965 no
C5 H51 0.960 no
C5 H52 0.982 no
C6 C7 1.325(2) yes
C6 C11 1.517(2) yes
C6 H61 0.921 no
C7 C8 1.521(2) yes
C7 H71 0.934 no
C8 C9 1.561(2) yes
C8 C12 1.523(2) yes
C9 C10 1.539(2) yes
C9 H91 0.975 no
C10 C11 1.510(2) yes
C11 H111 0.989 no
C12 H121 0.963 no
C12 H122 0.956 no
C12 H123 0.963 no
C13 H131 0.957 no
C13 H132 0.964 no
C13 H133 0.965 no
C14 H141 0.958 no
C14 H142 0.961 no
C14 H143 0.967 no
C15 C16 1.503(3) yes
C16 H161 0.937 no
C16 H162 0.919 no
C16 H163 0.958 no
C17 H171 0.967 no
C17 H172 0.952 no
C17 H173 0.952 no
C18 H181 0.967 no
C18 H182 0.984 no
C18 H183 0.954 no
C19 C20 1.534(3) yes
C19 C21 1.533(3) yes
C19 C22 1.537(3) yes
C20 H201 0.960 no
C20 H202 0.949 no
C20 H203 0.973 no
C21 H211 0.946 no
C21 H212 0.949 no
C21 H213 0.960 no
C22 H221 0.973 no
C22 H222 0.952 no
C22 H223 0.957 no

loop_
_geom_contact_atom_site_label_1
_geom_contact_atom_site_label_2
_geom_contact_distance
_geom_contact_site_symmetry_2
_geom_contact_publ_flag
Si1 O3 3.4051(15) . no
O1 C6 3.3139(19) . no
O1 C7 2.7509(19) . no
O1 C12 3.245(2) . no
O2 O3 2.8312(19) . no
O3 C18 3.202(3) . no
O3 C11 3.171(2) 4_665 no
O3 C6 3.165(2) 4_665 no
C14 C15 3.339(3) . no

loop_
_geom_torsion_atom_site_label_1
_geom_torsion_atom_site_label_2
_geom_torsion_atom_site_label_3
_geom_torsion_atom_site_label_4
_geom_torsion
_geom_torsion_publ_flag
C17 Si1 O2 C9 27.75(16) no
C18 Si1 O2 C9 -94.27(15) no
C19 Si1 O2 C9 146.88(13) no
O2 Si1 C19 C20 -61.91(15) no
O2 Si1 C19 C21 58.59(14) no
O2 Si1 C19 C22 178.34(13) no
C17 Si1 C19 C20 56.44(17) no
C17 Si1 C19 C21 176.94(14) no
C17 Si1 C19 C22 -63.32(16) no
C18 Si1 C19 C20 177.95(15) no
C18 Si1 C19 C21 -61.55(16) no
C18 Si1 C19 C22 58.19(17) no
C15 O1 C2 C1 -109.66(16) no
C15 O1 C2 C3 135.89(14) no
C2 O1 C15 O4 0.9(3) no
C2 O1 C15 C16 -179.29(14) no
Si1 O2 C9 C8 -151.88(12) no
Si1 O2 C9 C10 86.96(17) no
C5 C1 C2 O1 -78.60(15) no
C5 C1 C2 C3 39.42(17) no
C13 C1 C2 O1 164.59(13) no
C13 C1 C2 C3 -77.40(17) no
C14 C1 C2 O1 42.7(2) no
C14 C1 C2 C3 160.70(15) no
C2 C1 C5 C4 -40.55(17) no
C13 C1 C5 C4 74.24(18) no
C14 C1 C5 C4 -162.75(15) no
O1 C2 C3 C4 94.01(14) no
O1 C2 C3 C8 -31.01(18) no
C1 C2 C3 C4 -23.80(16) no
C1 C2 C3 C8 -148.81(14) no
C2 C3 C4 C5 -1.23(17) no
C2 C3 C4 C11 -124.93(14) no
C8 C3 C4 C5 128.12(14) no
C8 C3 C4 C11 4.42(18) no
C2 C3 C8 C7 68.10(17) no
C2 C3 C8 C9 -179.30(13) no
C2 C3 C8 C12 -59.09(19) no
C4 C3 C8 C7 -54.51(16) no
C4 C3 C8 C9 58.09(16) no
C4 C3 C8 C12 178.29(13) no
C3 C4 C5 C1 25.96(17) no
C11 C4 C5 C1 146.40(14) no
C3 C4 C11 C6 49.16(18) no
C3 C4 C11 C10 -60.86(17) no
C5 C4 C11 C6 -68.85(17) no
C5 C4 C11 C10 -178.86(14) no
C11 C6 C7 C8 1.9(2) no
C7 C6 C11 C4 -55.73(19) no
C7 C6 C11 C10 59.11(18) no
C6 C7 C8 C3 53.72(18) no
C6 C7 C8 C9 -57.50(18) no
C6 C7 C8 C12 179.45(14) no
C3 C8 C9 O2 168.87(13) no
C3 C8 C9 C10 -68.43(16) no
C7 C8 C9 O2 -76.73(16) no
C7 C8 C9 C10 45.97(17) no
C12 C8 C9 O2 48.3(2) no
C12 C8 C9 C10 170.97(14) no
O2 C9 C10 O3 -40.0(2) no
O2 C9 C10 C11 136.04(15) no
C8 C9 C10 O3 -162.71(17) no
C8 C9 C10 C11 13.3(2) no
O3 C10 C11 C4 -133.00(18) no
O3 C10 C11 C6 110.57(19) no
C9 C10 C11 C4 51.09(18) no
C9 C10 C11 C6 -65.34(18) no
